data_1576214
loop_
_publ_author_name
'Tian, Ye'
'Xu, Wenlong'
'Zhu, Jian'
'Lu, Jiayu'
'Chen, Zhaohang'
'Alam, Fakhari'
'Shen, Honglei'
'Kang, Xi'
'Zhu, Manzhou'

_publ_section_title
;
 Reductant-selected formation of copper nanoclusters with
 crystallization-induced emission enhancement performance.
;
_journal_issue 45
_journal_name_full Nanoscale
_journal_page_first 26123
_journal_page_last 26128
_journal_paper_doi 10.1039/d5nr03478g
_journal_volume 17
_journal_year 2025
_chemical_formula_moiety 'C68 H56 Cl2 Cu4 N4 P4, C24 H20 B'
_chemical_formula_sum 'C92 H76 B Cl2 Cu4 N4 P4'
_chemical_formula_weight 1697.31
_space_group_crystal_system monoclinic
_space_group_IT_number 14
_space_group_name_Hall '-P 2ybc'
_space_group_name_H-M_alt 'P 1 21/c 1'
_atom_sites_solution_hydrogens geom
_atom_sites_solution_primary dual
_audit_creation_date 2025-02-12
_audit_creation_method
;
Olex2 1.5
(compiled 2022.04.07 svn.rca3783a0 for OlexSys, GUI svn.r6498)
;
_audit_update_record
;
2025-06-29 deposited with the CCDC.	2025-10-16 downloaded from the CCDC.
;
_cell_angle_alpha 90
_cell_angle_beta 97.854(7)
_cell_angle_gamma 90
_cell_formula_units_Z 4
_cell_length_a 16.0579(12)
_cell_length_b 30.629(2)
_cell_length_c 18.1661(16)
_cell_measurement_reflns_used 14070
_cell_measurement_temperature 120
_cell_measurement_theta_max 30.06
_cell_measurement_theta_min 2.78
_cell_volume 8851.0(12)
_computing_cell_refinement
;
X-Area Recipe 1.37.0.0 (STOE, 2021)
;
_computing_data_collection
;
X-Area Pilatus3_SV 1.31.186.0 (STOE, 2022)
;
_computing_data_reduction
;
X-Area Integrate 2.5.3.0 (STOE, 2021)
X-Area LANA 2.7.5.0 (STOE, 2022)
;
_computing_molecular_graphics 'Olex2 1.5 (Dolomanov et al., 2009)'
_computing_publication_material
;
STOE & Cie GmbH, X-Area, software package for collecting single-crystal or
multi-domain crystal data on STOE area-detector diffractometers, for image 
processing, for the correction and scaling of reflection intensities and 
for outlier rejection, version 2.1, Darmstadt 2022
;
_computing_structure_refinement 'SHELXL 2018/3 (Sheldrick, 2015)'
_computing_structure_solution 'SHELXT 2018/2 (Sheldrick, 2018)'
_diffrn_ambient_temperature 120
_diffrn_detector Pilatus300K
_diffrn_detector_area_resol_mean 5.81
_diffrn_detector_type 'DECTRIS PILATUS 300K'
_diffrn_measured_fraction_theta_full 0.990
_diffrn_measured_fraction_theta_max 0.990
_diffrn_measurement_details
;
 3944 frames, detector distance = 60 mm
;
_diffrn_measurement_device 'Eulerian 4-circle diffractometer'
_diffrn_measurement_device_type 'STOE STADIVARI'
_diffrn_measurement_method 'rotation method, \w scans'
_diffrn_radiation_collimation '1.2 mm, 0.6 diameter'
_diffrn_radiation_monochromator 'Graded multilayer mirror'
_diffrn_radiation_polarisn_norm 270
_diffrn_radiation_probe x-ray
_diffrn_radiation_type 'Cu K\a'
_diffrn_radiation_wavelength 1.54186
_diffrn_reflns_av_R_equivalents 0.0325
_diffrn_reflns_av_unetI/netI 0.0206
_diffrn_reflns_Laue_measured_fraction_full 0.990
_diffrn_reflns_Laue_measured_fraction_max 0.990
_diffrn_reflns_limit_h_max 15
_diffrn_reflns_limit_h_min -19
_diffrn_reflns_limit_k_max 36
_diffrn_reflns_limit_k_min -26
_diffrn_reflns_limit_l_max 21
_diffrn_reflns_limit_l_min -19
_diffrn_reflns_number 149580
_diffrn_reflns_point_group_measured_fraction_full 0.990
_diffrn_reflns_point_group_measured_fraction_max 0.990
_diffrn_reflns_theta_full 66.595
_diffrn_reflns_theta_max 66.595
_diffrn_reflns_theta_min 5.148
_diffrn_source 'GeniX 3D HF Cu'
_diffrn_source_current 0.600
_diffrn_source_power 0.030
_diffrn_source_voltage 50
_exptl_absorpt_coefficient_mu 2.663
_exptl_absorpt_correction_T_max 1.0000
_exptl_absorpt_correction_T_min 1.0000
_exptl_absorpt_correction_type multi-scan
_exptl_absorpt_process_details
;
STOE LANA, absorption correction by scaling of reflection intensities.
J. Koziskova, F. Hahn, J. Richter, J. Kozisek, "Comparison of different
absorption corrections on the model structure of tetrakis(\m~2~-acetato)-
diaqua-di-copper(II)", Acta Chimica Slovaca, vol. 9, no. 2, 2016, pp. 136 - 140.
;
_exptl_crystal_colour 'clear greenish green'
_exptl_crystal_colour_lustre clear
_exptl_crystal_colour_modifier greenish
_exptl_crystal_colour_primary green
_exptl_crystal_density_diffrn 1.274
_exptl_crystal_density_method 'not measured'
_exptl_crystal_description block
_exptl_crystal_F_000 3484
_exptl_crystal_size_max 0.5
_exptl_crystal_size_mid 0.5
_exptl_crystal_size_min 0.5
_refine_diff_density_max 1.017
_refine_diff_density_min -0.329
_refine_diff_density_rms 0.064
_refine_ls_extinction_coef 0.000180(19)
_refine_ls_extinction_expression Fc^*^=kFc[1+0.001xFc^2^\l^3^/sin(2\q)]^-1/4^
_refine_ls_extinction_method 'SHELXL-2018/3 (Sheldrick 2018)'
_refine_ls_goodness_of_fit_ref 1.041
_refine_ls_hydrogen_treatment constr
_refine_ls_matrix_type full
_refine_ls_number_parameters 953
_refine_ls_number_reflns 15475
_refine_ls_number_restraints 1152
_refine_ls_restrained_S_all 1.053
_refine_ls_R_factor_all 0.0418
_refine_ls_R_factor_gt 0.0374
_refine_ls_shift/su_max 0.002
_refine_ls_shift/su_mean 0.000
_refine_ls_structure_factor_coef Fsqd
_refine_ls_weighting_details 'w=1/[\s^2^(Fo^2^)+(0.0552P)^2^+7.8783P] where P=(Fo^2^+2Fc^2^)/3'
_refine_ls_weighting_scheme calc
_refine_ls_wR_factor_gt 0.0992
_refine_ls_wR_factor_ref 0.1031
_reflns_Friedel_coverage 0.000
_reflns_number_gt 13752
_reflns_number_total 15475
_reflns_threshold_expression 'I > 2\s(I)'
_cod_data_source_file d5nr03478g2.cif
_cod_data_source_block 1
_cod_depositor_comments 'Adding full bibliography for 1576214.cif.'
_cod_database_code 1576214
_shelx_shelxl_version_number 2018/3
_shelx_space_group_comment
;
The symmetry employed for this shelxl refinement is uniquely defined
by the following loop, which should always be used as a source of
symmetry information in preference to the above space-group names.
They are only intended as comments.
;
_olex2_refinement_description
;
1. Fixed Uiso
 At 1.2 times of:
  All C(H) groups
2. Uiso/Uaniso restraints and constraints
C02Q \\sim C01S \\sim C031 \\sim C038 \\sim C037 \\sim C036: within 2A with
sigma of 0.01 and sigma for terminal atoms of 0.02 within 2A
C00V \\sim C01B \\sim C02M \\sim C01G \\sim C01Y \\sim C01H \\sim C024 \\sim
C023 \\sim C01O \\sim C01C \\sim C02Z \\sim C01D \\sim C02B \\sim N00F \\sim
C01I \\sim C01R \\sim C038 \\sim C02D \\sim C01E \\sim C02J \\sim C027 \\sim
C01N \\sim C02F \\sim C00R \\sim C02A \\sim N00D \\sim C00J \\sim C00Q \\sim
C01F \\sim C00W \\sim C00N \\sim C010 \\sim C01S \\sim C00O \\sim C036 \\sim
C00I \\sim C01L \\sim C011 \\sim C02I \\sim C01J \\sim C02P \\sim C01Q \\sim
C033 \\sim C019 \\sim C01U \\sim C00P \\sim C02X \\sim N00E \\sim C02T \\sim
N00G \\sim C016 \\sim C025 \\sim C02S \\sim C02L \\sim C012 \\sim C02H \\sim
C01W \\sim C020 \\sim C00U \\sim C00T \\sim C018 \\sim C00K \\sim C00M \\sim
C01M \\sim C021 \\sim C028 \\sim C031 \\sim C01K \\sim C037 \\sim C017 \\sim
C02Q \\sim C00Z \\sim C01T \\sim C00L \\sim C01A \\sim C00X \\sim C015 \\sim
C01P \\sim C01V \\sim C026 \\sim C02K \\sim C022 \\sim C02Y \\sim C00S \\sim
C02N \\sim C02O \\sim C035 \\sim C030 \\sim C02E \\sim C02U \\sim C02C \\sim
C02G \\sim C02V \\sim C01X \\sim C029 \\sim C013: within 2A with sigma of 0.01
and sigma for terminal atoms of 0.02 within 2A
Uanis(C01S) \\sim Ueq, Uanis(C031) \\sim Ueq, Uanis(C038) \\sim Ueq,
Uanis(C037) \\sim Ueq, Uanis(C02Q) \\sim Ueq, Uanis(C036) \\sim Ueq: with sigma
of 0.01 and sigma for terminal atoms of 0.01
Uanis(N00F) \\sim Ueq, Uanis(C01B) \\sim Ueq, Uanis(C00J) \\sim Ueq,
Uanis(C01R) \\sim Ueq, Uanis(C01Y) \\sim Ueq, Uanis(C02D) \\sim Ueq,
Uanis(C023) \\sim Ueq, Uanis(C02J) \\sim Ueq, Uanis(C01O) \\sim Ueq,
Uanis(C01N) \\sim Ueq, Uanis(C02Z) \\sim Ueq, Uanis(C00R) \\sim Ueq,
Uanis(C01F) \\sim Ueq, Uanis(N00D) \\sim Ueq, Uanis(C01I) \\sim Ueq,
Uanis(C00Q) \\sim Ueq, Uanis(C038) \\sim Ueq, Uanis(C00W) \\sim Ueq,
Uanis(C01E) \\sim Ueq, Uanis(C010) \\sim Ueq, Uanis(C027) \\sim Ueq,
Uanis(C00O) \\sim Ueq, Uanis(C02F) \\sim Ueq, Uanis(C00I) \\sim Ueq,
Uanis(C024) \\sim Ueq, Uanis(C011) \\sim Ueq, Uanis(C00V) \\sim Ueq,
Uanis(C01J) \\sim Ueq, Uanis(C01C) \\sim Ueq, Uanis(C01Q) \\sim Ueq,
Uanis(C00N) \\sim Ueq, Uanis(C019) \\sim Ueq, Uanis(C01S) \\sim Ueq,
Uanis(C00P) \\sim Ueq, Uanis(C036) \\sim Ueq, Uanis(N00E) \\sim Ueq,
Uanis(C01L) \\sim Ueq, Uanis(N00G) \\sim Ueq, Uanis(C02I) \\sim Ueq,
Uanis(C025) \\sim Ueq, Uanis(C02P) \\sim Ueq, Uanis(C02L) \\sim Ueq,
Uanis(C033) \\sim Ueq, Uanis(C02H) \\sim Ueq, Uanis(C01U) \\sim Ueq,
Uanis(C020) \\sim Ueq, Uanis(C02X) \\sim Ueq, Uanis(C00T) \\sim Ueq,
Uanis(C012) \\sim Ueq, Uanis(C00K) \\sim Ueq, Uanis(C01W) \\sim Ueq,
Uanis(C01M) \\sim Ueq, Uanis(C00U) \\sim Ueq, Uanis(C028) \\sim Ueq,
Uanis(C01G) \\sim Ueq, Uanis(C01K) \\sim Ueq, Uanis(C01H) \\sim Ueq,
Uanis(C017) \\sim Ueq, Uanis(C01D) \\sim Ueq, Uanis(C00Z) \\sim Ueq,
Uanis(C018) \\sim Ueq, Uanis(C00L) \\sim Ueq, Uanis(C00M) \\sim Ueq,
Uanis(C00X) \\sim Ueq, Uanis(C021) \\sim Ueq, Uanis(C01P) \\sim Ueq,
Uanis(C031) \\sim Ueq, Uanis(C026) \\sim Ueq, Uanis(C037) \\sim Ueq,
Uanis(C022) \\sim Ueq, Uanis(C02Q) \\sim Ueq, Uanis(C00S) \\sim Ueq,
Uanis(C01T) \\sim Ueq, Uanis(C02O) \\sim Ueq, Uanis(C01A) \\sim Ueq,
Uanis(C030) \\sim Ueq, Uanis(C015) \\sim Ueq, Uanis(C02U) \\sim Ueq,
Uanis(C01V) \\sim Ueq, Uanis(C02G) \\sim Ueq, Uanis(C02K) \\sim Ueq,
Uanis(C01X) \\sim Ueq, Uanis(C02Y) \\sim Ueq, Uanis(C013) \\sim Ueq,
Uanis(C02N) \\sim Ueq, Uanis(C02M) \\sim Ueq, Uanis(C035) \\sim Ueq,
Uanis(C02T) \\sim Ueq, Uanis(C02E) \\sim Ueq, Uanis(C02A) \\sim Ueq,
Uanis(C02C) \\sim Ueq, Uanis(C016) \\sim Ueq, Uanis(C02V) \\sim Ueq,
Uanis(C02B) \\sim Ueq, Uanis(C029) \\sim Ueq, Uanis(C02S) \\sim Ueq: with sigma
of 0.01 and sigma for terminal atoms of 0.01
Uanis(C02F) \\sim Ueq, Uanis(C02V) \\sim Ueq: with sigma of 0.01 and sigma for
terminal atoms of 0.01
Uanis(C02F) \\sim Ueq, Uanis(C02V) \\sim Ueq, Uanis(C02X) \\sim Ueq,
Uanis(C029) \\sim Ueq, Uanis(C01U) \\sim Ueq, Uanis(C02C) \\sim Ueq: with sigma
of 0.01 and sigma for terminal atoms of 0.01
3.a Aromatic/amide H refined with riding coordinates:
 C00N(H00N), C00O(H00O), C00Q(H00Q), C00S(H00S), C00U(H00U), C00W(H00W),
 C00X(H00X), C00Z(H00Z), C010(H010), C011(H011), C012(H012), C015(H015),
 C017(H017), C018(H018), C019(H019), C01A(H01A), C01B(H01B), C01C(H01C),
 C01D(H01D), C01F(H01F), C01G(H01G), C01H(H01H), C01I(H01I), C01J(H01J),
 C01K(H01K), C01L(H01L), C01M(H01M), C01N(H01N), C01O(H01O), C01P(H01P),
 C01Q(H01Q), C01R(H01R), C01T(H01T), C01V(H01V), C01W(H01W), C01X(H01X),
 C020(H020), C021(H021), C022(H022), C023(H023), C024(H024), C025(H025),
 C026(H026), C028(H028), C029(H029), C02A(H02A), C02B(H02B), C02C(H02C),
 C02D(H02D), C02E(H02E), C02F(H02F), C02G(H02G), C02H(H02H), C02I(H02I),
 C02J(H02J), C02K(H02K), C02L(H02L), C02M(H02M), C02N(H02N), C02O(H02O),
 C02P(H02P), C02Q(H02Q), C036(H036), C037(H037), C038(H038), C031(H031),
 C02S(H02S), C02T(H02T), C02U(H02U), C02V(H02V), C02X(H02X), C02Y(H02Y),
 C02Z(H02Z), C030(H030), C033(H033), C035(H035)
3.b Fitted hexagon refined as free rotating group:
 C02Q(C036,C037,C038,C031,C01S)
;
_smtbx_masks_void_probe_radius 1.2
_smtbx_masks_void_truncation_radius 1.2
_olex2_submission_special_instructions 'No special instructions were received'
_stoe_detector_distance '60.0 mm'
_stoe_detector_pixelsize_x '0.172 mm'
_stoe_detector_pixelsize_y '0.172 mm'
_stoe_detector_size_x '8.4 cm'
_stoe_detector_size_y '10.6 cm'
_stoe_evaluation_integration_a 6.5
_stoe_evaluation_integration_b -0.6
_stoe_evaluation_integration_ems 0.010
_stoe_evaluation_lana_bis_l_even_max -
_stoe_evaluation_lana_bis_l_odd_max -
_stoe_evaluation_lana_bos_l_even_max 4
_stoe_evaluation_lana_bos_l_odd_max 1
_stoe_evaluation_lana_completeness 96.9
_stoe_evaluation_lana_dxs_max_order 3
_stoe_evaluation_lana_dys_max_order 3
_stoe_evaluation_lana_fs_max_order 3
_stoe_evaluation_lana_max_2theta_available 142.8
_stoe_evaluation_lana_max_2theta_desired 142.8
_stoe_evaluation_lana_mean_redundancy 9.3
_stoe_evaluation_lana_number_refls_after_or 155304
_stoe_evaluation_lana_number_refls_outliers 13979
_stoe_evaluation_lana_number_refls_total 169283
_stoe_evaluation_lana_number_refls_unique 16691
_stoe_evaluation_lana_number_refls_written 155304
_stoe_evaluation_lana_or_c1 0.035
_stoe_evaluation_lana_or_c2 0
_stoe_evaluation_lana_or_c3 0
_stoe_evaluation_lana_or_c4 0.7
_stoe_evaluation_lana_point_group 2/m
_stoe_evaluation_lana_table
;
#----------------------------------------------------------------------------
2Theta          17.3   32.1   46.9   61.7   76.5   91.3  106.1  120.9  135.7
#----------------------------------------------------------------------------
<Resolution>    4.38   2.69   1.92   1.49   1.23   1.08   0.97   0.89   0.84
N(total)        1061   4331   7870  10500  30802  36407  35554  29210  13548
<Redundancy>     4.8    6.1    5.8    5.4   12.2   12.2   11.1    9.4    5.8
Complet. [%%]    93.1   99.7   97.9   97.3   99.2  100.0   99.9   99.4   83.6
<I/sigma>       67.1   41.0   27.2   13.8    9.4    7.6    6.2    5.6    5.4
R(int)         0.015  0.016  0.017  0.025  0.037  0.041  0.049  0.054  0.057
#----------------------------------------------------------------------------
;
_stoe_measurement_identifier 1
_stoe_measurement_max_exposure_per_frame '18.0 s'
_stoe_measurement_mean_exposure_per_frame '8.8 s'
_stoe_measurement_min_exposure_per_frame '1.0 s'
_stoe_measurement_total_exposure_time '9.7 h'
_stoe_measurement_total_frame_number 3944
_stoe_measurement_total_run_number 67
_stoe_measurement_tube_power '30.0 W'

loop_
_space_group_symop_operation_xyz
'x, y, z'
'-x, y+1/2, -z+1/2'
'-x, -y, -z'
'x, -y-1/2, z-1/2'

loop_
_atom_site_label
_atom_site_type_symbol
_atom_site_fract_x
_atom_site_fract_y
_atom_site_fract_z
_atom_site_U_iso_or_equiv
_atom_site_adp_type
_atom_site_occupancy
_atom_site_site_symmetry_order
_atom_site_calc_flag
_atom_site_refinement_flags_posn
_atom_site_refinement_flags_adp
_atom_site_refinement_flags_occupancy
_atom_site_disorder_assembly
_atom_site_disorder_group
Cu01 Cu 0.46151(2) 0.66570(2) 0.20901(2) 0.02511(9) Uani 1 1 d . . . . .
Cu02 Cu 0.34505(2) 0.62596(2) 0.29574(2) 0.02534(9) Uani 1 1 d . . . . .
Cu03 Cu 0.43892(2) 0.58220(2) 0.18923(2) 0.02484(9) Uani 1 1 d . . . . .
Cu04 Cu 0.51135(2) 0.60708(2) 0.33204(2) 0.02599(9) Uani 1 1 d . . . . .
Cl00 Cl 0.41331(4) 0.60701(2) 0.42212(3) 0.02795(13) Uani 1 1 d . . . . .
Cl1 Cl 0.46012(4) 0.63235(2) 0.08935(3) 0.02727(12) Uani 1 1 d . . . . .
P007 P 0.36809(4) 0.71899(2) 0.20506(3) 0.02275(12) Uani 1 1 d . . . . .
P008 P 0.53405(4) 0.52963(2) 0.20640(3) 0.02510(13) Uani 1 1 d . . . . .
P009 P 0.24765(4) 0.57814(2) 0.24873(3) 0.02474(13) Uani 1 1 d . . . . .
P00A P 0.60890(4) 0.65907(2) 0.35470(3) 0.02683(13) Uani 1 1 d . . . . .
N00D N 0.30798(12) 0.68740(7) 0.32476(11) 0.0252(4) Uani 1 1 d . U . . .
N00E N 0.32742(13) 0.55911(7) 0.13246(11) 0.0268(4) Uani 1 1 d . U . . .
N00F N 0.58477(13) 0.68725(7) 0.21447(12) 0.0290(4) Uani 1 1 d . U . . .
N00G N 0.55351(15) 0.54347(7) 0.35366(12) 0.0332(5) Uani 1 1 d . U . . .
C00I C 0.32386(14) 0.72548(8) 0.29257(13) 0.0242(5) Uani 1 1 d . U . . .
C00J C 0.49424(15) 0.48060(8) 0.15693(13) 0.0271(5) Uani 1 1 d . U . . .
C00K C 0.27120(15) 0.71642(8) 0.13931(13) 0.0274(5) Uani 1 1 d . U . . .
C00L C 0.41542(15) 0.77138(8) 0.18771(13) 0.0255(5) Uani 1 1 d . U . . .
C00M C 0.58286(16) 0.71082(8) 0.39637(13) 0.0285(5) Uani 1 1 d . U . . .
C00N C 0.50816(16) 0.71455(8) 0.42656(13) 0.0299(5) Uani 1 1 d . U . . .
H00N H 0.472688 0.690567 0.426902 0.036 Uiso 1 1 calc R U . . .
C00O C 0.30512(16) 0.76544(8) 0.32178(14) 0.0290(5) Uani 1 1 d . U . . .
H00O H 0.317345 0.791208 0.298400 0.035 Uiso 1 1 calc R U . . .
C00P C 0.24924(15) 0.56642(8) 0.14942(14) 0.0276(5) Uani 1 1 d . U . . .
C00Q C 0.27022(16) 0.68896(8) 0.38690(14) 0.0303(5) Uani 1 1 d . U . . .
H00Q H 0.257925 0.662848 0.409212 0.036 Uiso 1 1 calc R U . . .
C00R C 0.64722(16) 0.68029(8) 0.27093(15) 0.0307(5) Uani 1 1 d . U . . .
C00S C 0.39853(17) 0.79270(8) 0.11952(14) 0.0315(5) Uani 1 1 d . U . . .
H00S H 0.355526 0.782745 0.083984 0.038 Uiso 1 1 calc R U . . .
C00T C 0.55766(16) 0.51159(9) 0.30303(14) 0.0303(5) Uani 1 1 d . U . . .
C00U C 0.51739(16) 0.47006(8) 0.08787(14) 0.0303(5) Uani 1 1 d . U . . .
H00U H 0.561575 0.484771 0.070644 0.036 Uiso 1 1 calc R U . . .
C00V C 0.63924(15) 0.53825(8) 0.18083(13) 0.0283(5) Uani 1 1 d . U . . .
C00W C 0.24915(17) 0.72777(9) 0.41863(15) 0.0342(6) Uani 1 1 d . U . . .
H00W H 0.222753 0.727620 0.461120 0.041 Uiso 1 1 calc R U . . .
C00X C 0.47965(15) 0.78725(8) 0.24021(15) 0.0304(5) Uani 1 1 d . U . . .
H00X H 0.491818 0.773233 0.285823 0.036 Uiso 1 1 calc R U . . .
C00Z C 0.25891(16) 0.68210(9) 0.08902(14) 0.0313(5) Uani 1 1 d . U . . .
H00Z H 0.300946 0.661350 0.087622 0.038 Uiso 1 1 calc R U . . .
C010 C 0.26781(17) 0.76666(9) 0.38644(15) 0.0340(6) Uani 1 1 d . U . . .
H010 H 0.255695 0.793184 0.407535 0.041 Uiso 1 1 calc R U . . .
C011 C 0.33419(17) 0.54289(9) 0.06455(14) 0.0331(5) Uani 1 1 d . U . . .
H011 H 0.387576 0.537297 0.052397 0.040 Uiso 1 1 calc R U . . .
C012 C 0.42825(18) 0.45791(9) 0.18186(15) 0.0364(6) Uani 1 1 d . U . . .
H012 H 0.411883 0.464828 0.227624 0.044 Uiso 1 1 calc R U . . .
C013 C 0.13751(16) 0.59264(9) 0.24930(15) 0.0322(5) Uani 1 1 d . U . . .
C015 C 0.23971(17) 0.87577(8) 0.23811(16) 0.0334(6) Uani 1 1 d . U . . .
H015 H 0.214789 0.870121 0.189775 0.040 Uiso 1 1 calc R U . . .
C016 C 0.25815(16) 0.52162(8) 0.28180(15) 0.0319(5) Uani 1 1 d . U . . .
C017 C 0.18466(17) 0.67859(10) 0.04107(15) 0.0375(6) Uani 1 1 d . U . . .
H017 H 0.176494 0.655247 0.008146 0.045 Uiso 1 1 calc R U . . .
C018 C 0.48635(18) 0.75433(9) 0.45641(14) 0.0344(6) Uani 1 1 d . U . . .
H018 H 0.436628 0.756586 0.477056 0.041 Uiso 1 1 calc R U . . .
C019 C 0.17799(17) 0.56070(10) 0.09816(15) 0.0361(6) Uani 1 1 d . U . . .
H019 H 0.125242 0.567743 0.110396 0.043 Uiso 1 1 calc R U . . .
C01A C 0.23017(17) 0.89394(9) 0.36327(15) 0.0337(6) Uani 1 1 d . U . . .
H01A H 0.198934 0.901857 0.400669 0.040 Uiso 1 1 calc R U . . .
C01B C 0.63534(18) 0.74722(9) 0.39699(15) 0.0365(6) Uani 1 1 d . U . . .
H01B H 0.685841 0.744989 0.377573 0.044 Uiso 1 1 calc R U . . .
C01C C 0.78016(17) 0.51410(10) 0.17034(16) 0.0400(6) Uani 1 1 d . U . . .
H01C H 0.821089 0.492425 0.176182 0.048 Uiso 1 1 calc R U . . .
C01D C 0.70094(17) 0.50571(9) 0.18945(15) 0.0360(6) Uani 1 1 d . U . . .
H01D H 0.688874 0.478471 0.207984 0.043 Uiso 1 1 calc R U . . .
C01E C 0.18801(17) 0.88787(8) 0.29146(15) 0.0328(6) Uani 1 1 d . U . . .
C01F C 0.47459(17) 0.43768(9) 0.04492(15) 0.0357(6) Uani 1 1 d . U . . .
H01F H 0.489841 0.431032 -0.001375 0.043 Uiso 1 1 calc R U . . .
C01G C 0.65816(17) 0.57874(9) 0.15339(16) 0.0356(6) Uani 1 1 d . U . . .
H01G H 0.617745 0.600685 0.148090 0.043 Uiso 1 1 calc R U . . .
C01H C 0.79847(17) 0.55422(11) 0.14286(17) 0.0421(7) Uani 1 1 d . U . . .
H01H H 0.851758 0.559666 0.130339 0.051 Uiso 1 1 calc R U . . .
C01I C 0.53794(19) 0.79028(9) 0.45551(15) 0.0379(6) Uani 1 1 d . U . . .
H01I H 0.522559 0.816859 0.474431 0.045 Uiso 1 1 calc R U . . .
C01J C 0.26532(19) 0.53419(10) 0.01215(15) 0.0394(6) Uani 1 1 d . U . . .
H01J H 0.272238 0.521694 -0.033278 0.047 Uiso 1 1 calc R U . . .
C01K C 0.12250(17) 0.70972(11) 0.04195(16) 0.0424(7) Uani 1 1 d . U . . .
H01K H 0.072765 0.707484 0.009293 0.051 Uiso 1 1 calc R U . . .
C01L C 0.31662(17) 0.88872(9) 0.38154(16) 0.0358(6) Uani 1 1 d . U . . .
H01L H 0.341550 0.892082 0.430510 0.043 Uiso 1 1 calc R U . . .
C01M C 0.20823(17) 0.74772(10) 0.13997(16) 0.0393(6) Uani 1 1 d . U . . .
H01M H 0.215994 0.770982 0.173104 0.047 Uiso 1 1 calc R U . . .
C01N C 0.73012(18) 0.69190(11) 0.26542(18) 0.0436(7) Uani 1 1 d . U . . .
H01N H 0.772483 0.686611 0.304673 0.052 Uiso 1 1 calc R U . . .
C01O C 0.32664(17) 0.87193(8) 0.25490(16) 0.0344(6) Uani 1 1 d . U . . .
H01O H 0.358628 0.864889 0.217592 0.041 Uiso 1 1 calc R U . . .
C01P C 0.52579(16) 0.82383(9) 0.22512(17) 0.0369(6) Uani 1 1 d . U . . .
H01P H 0.567926 0.834440 0.260861 0.044 Uiso 1 1 calc R U . . .
C01Q C 0.18620(18) 0.54438(11) 0.02846(16) 0.0426(7) Uani 1 1 d . U . . .
H01Q H 0.139116 0.540342 -0.006803 0.051 Uiso 1 1 calc R U . . .
C01R C 0.60412(19) 0.70680(9) 0.15303(15) 0.0377(6) Uani 1 1 d . U . . .
H01R H 0.560982 0.712338 0.114549 0.045 Uiso 1 1 calc R U . . .
C01T C 0.36563(17) 0.87850(9) 0.32661(17) 0.0354(6) Uani 1 1 d . U . . .
H01T H 0.423711 0.876126 0.337910 0.042 Uiso 1 1 calc R U . . .
C01U C 0.06956(19) 0.93186(9) 0.20142(15) 0.0382(6) Uani 1 1 d . U . . .
C01V C 0.01363(17) 0.95291(11) 0.34899(16) 0.0411(7) Uani 1 1 d . U . . .
H01V H 0.020500 0.973517 0.312694 0.049 Uiso 1 1 calc R U . . .
C01W C 0.40974(18) 0.41523(9) 0.06998(16) 0.0377(6) Uani 1 1 d . U . . .
H01W H 0.381409 0.393525 0.040758 0.045 Uiso 1 1 calc R U . . .
C01X C 0.07699(17) 0.56436(10) 0.27074(16) 0.0394(6) Uani 1 1 d . U . . .
H01X H 0.092755 0.536610 0.288186 0.047 Uiso 1 1 calc R U . . .
C01Y C 0.04120(16) 0.91018(10) 0.33967(16) 0.0385(6) Uani 1 1 d . U . . .
C020 C 0.5806(2) 0.46908(9) 0.32292(16) 0.0405(6) Uani 1 1 d . U . . .
H020 H 0.582281 0.447845 0.286570 0.049 Uiso 1 1 calc R U . . .
C021 C 0.61301(19) 0.78648(9) 0.42613(16) 0.0407(6) Uani 1 1 d . U . . .
H021 H 0.648438 0.810493 0.426069 0.049 Uiso 1 1 calc R U . . .
C022 C 0.4461(2) 0.82899(9) 0.10447(16) 0.0399(6) Uani 1 1 d . U . . .
H022 H 0.435105 0.842836 0.058604 0.048 Uiso 1 1 calc R U . . .
C023 C 0.73766(19) 0.58659(11) 0.13375(18) 0.0444(7) Uani 1 1 d . U . . .
H023 H 0.749955 0.613608 0.114488 0.053 Uiso 1 1 calc R U . . .
C024 C 0.38681(19) 0.42505(9) 0.13877(17) 0.0409(6) Uani 1 1 d . U . . .
H024 H 0.343583 0.409624 0.156167 0.049 Uiso 1 1 calc R U . . .
C025 C 0.5735(2) 0.53254(10) 0.42543(16) 0.0506(8) Uani 1 1 d . U . . .
H025 H 0.571344 0.554150 0.461080 0.061 Uiso 1 1 calc R U . . .
C026 C 0.50900(18) 0.84439(9) 0.15708(17) 0.0404(6) Uani 1 1 d . U . . .
H026 H 0.540252 0.868655 0.146789 0.048 Uiso 1 1 calc R U . . .
C027 C 0.04734(17) 0.84653(10) 0.23913(18) 0.0410(7) Uani 1 1 d . U . . .
C028 C 0.13437(18) 0.74424(12) 0.09152(18) 0.0478(7) Uani 1 1 d . U . . .
H028 H 0.092475 0.765146 0.092186 0.057 Uiso 1 1 calc R U . . .
C029 C 0.1341(2) 0.95464(10) 0.17232(17) 0.0439(7) Uani 1 1 d . U . . .
H029 H 0.189468 0.947177 0.189738 0.053 Uiso 1 1 calc R U . . .
C02A C 0.3180(2) 0.51106(11) 0.33964(18) 0.0511(8) Uani 1 1 d . U . . .
H02A H 0.349381 0.533121 0.365371 0.061 Uiso 1 1 calc R U . . .
C02B C 0.2156(2) 0.48746(10) 0.24218(19) 0.0480(7) Uani 1 1 d . U . . .
H02B H 0.178207 0.493441 0.199603 0.058 Uiso 1 1 calc R U . . .
C02C C -0.0125(2) 0.94470(11) 0.17245(18) 0.0482(7) Uani 1 1 d . U . . .
H02C H -0.057968 0.931454 0.190096 0.058 Uiso 1 1 calc R U . . .
C02D C 0.6847(2) 0.71912(11) 0.14386(18) 0.0497(8) Uani 1 1 d . U . . .
H02D H 0.695549 0.732379 0.100111 0.060 Uiso 1 1 calc R U . . .
C02E C 0.0776(2) 0.80838(11) 0.2762(2) 0.0509(8) Uani 1 1 d . U . . .
H02E H 0.123012 0.810457 0.313688 0.061 Uiso 1 1 calc R U . . .
C02F C -0.0274(2) 0.97747(11) 0.11679(19) 0.0561(9) Uani 1 1 d . U . . .
H02F H -0.082191 0.984883 0.097257 0.067 Uiso 1 1 calc R U . . .
C02G C -0.00654(19) 0.57722(12) 0.2663(2) 0.0514(8) Uani 1 1 d . U . . .
H02G H -0.046330 0.558272 0.281116 0.062 Uiso 1 1 calc R U . . .
C02H C 0.6010(2) 0.45849(10) 0.39756(17) 0.0533(8) Uani 1 1 d . U . . .
H02H H 0.616858 0.430225 0.412003 0.064 Uiso 1 1 calc R U . . .
C02I C -0.02365(19) 0.96590(13) 0.41030(18) 0.0515(8) Uani 1 1 d . U . . .
H02I H -0.041564 0.994595 0.413927 0.062 Uiso 1 1 calc R U . . .
C02J C 0.7486(2) 0.71137(12) 0.20089(19) 0.0522(8) Uani 1 1 d . U . . .
H02J H 0.803576 0.719132 0.196103 0.063 Uiso 1 1 calc R U . . .
C02K C 0.0306(2) 0.88167(12) 0.39836(19) 0.0511(8) Uani 1 1 d . U . . .
H02K H 0.049090 0.852997 0.395767 0.061 Uiso 1 1 calc R U . . .
C02L C 0.5972(3) 0.49069(11) 0.44944(17) 0.0624(10) Uani 1 1 d . U . . .
H02L H 0.610237 0.484628 0.499862 0.075 Uiso 1 1 calc R U . . .
C02M C 0.2857(2) 0.43510(11) 0.3234(2) 0.0559(8) Uani 1 1 d . U . . .
H02M H 0.293978 0.406236 0.338482 0.067 Uiso 1 1 calc R U . . .
C02N C -0.0181(2) 0.84003(12) 0.1818(2) 0.0617(9) Uani 1 1 d . U . . .
H02N H -0.038420 0.863842 0.153060 0.074 Uiso 1 1 calc R U . . .
C02O C 0.1133(2) 0.63379(11) 0.2225(2) 0.0550(8) Uani 1 1 d . U . . .
H02O H 0.153311 0.653098 0.209153 0.066 Uiso 1 1 calc R U . . .
C02P C -0.0061(2) 0.89429(15) 0.4602(2) 0.0633(10) Uani 1 1 d . U . . .
H02P H -0.011627 0.874239 0.497642 0.076 Uiso 1 1 calc R U . . .
C02Q C 0.72027(14) 0.65380(7) 0.48754(12) 0.0606(10) Uani 1 1 d G U . . .
H02Q H 0.684138 0.673165 0.506706 0.073 Uiso 1 1 calc R U . . .
C036 C 0.78977(17) 0.63733(9) 0.53307(11) 0.0860(14) Uani 1 1 d G U . . .
H036 H 0.800137 0.645664 0.582704 0.103 Uiso 1 1 calc R U . . .
C037 C 0.84378(14) 0.60839(9) 0.50442(17) 0.0928(15) Uani 1 1 d G U . . .
H037 H 0.890280 0.597361 0.534886 0.111 Uiso 1 1 calc R U . . .
C038 C 0.82829(14) 0.59592(8) 0.43024(18) 0.0890(14) Uani 1 1 d G U . . .
H038 H 0.864425 0.576558 0.411069 0.107 Uiso 1 1 calc R U . . .
C031 C 0.75879(15) 0.61240(8) 0.38470(12) 0.0693(11) Uani 1 1 d G U . . .
H031 H 0.748427 0.604059 0.335069 0.083 Uiso 1 1 calc R U . . .
C01S C 0.70478(11) 0.64134(7) 0.41335(11) 0.0434(7) Uani 1 1 d G U . . .
C02S C 0.2286(2) 0.44446(10) 0.2659(2) 0.0524(8) Uani 1 1 d . U . . .
H02S H 0.196844 0.422159 0.241201 0.063 Uiso 1 1 calc R U . . .
C02T C 0.3329(3) 0.46762(12) 0.3609(2) 0.0606(9) Uani 1 1 d . U . . .
H02T H 0.374373 0.460766 0.400127 0.073 Uiso 1 1 calc R U . . .
C02U C -0.0301(2) 0.61813(13) 0.2398(3) 0.0669(10) Uani 1 1 d . U . . .
H02U H -0.085689 0.627151 0.237883 0.080 Uiso 1 1 calc R U . . .
C02V C 0.0402(3) 0.99839(12) 0.09173(19) 0.0596(9) Uani 1 1 d . U . . .
H02V H 0.030606 1.020061 0.055706 0.071 Uiso 1 1 calc R U . . .
B02W B 0.08672(19) 0.89432(10) 0.26719(18) 0.0342(6) Uani 1 1 d . . . . .
C02X C 0.1204(2) 0.98737(12) 0.11953(19) 0.0545(8) Uani 1 1 d . U . . .
H02X H 0.165601 1.001691 0.103234 0.065 Uiso 1 1 calc R U . . .
C02Y C -0.0342(2) 0.93637(15) 0.4657(2) 0.0629(10) Uani 1 1 d . U . . .
H02Y H -0.059910 0.944861 0.506317 0.075 Uiso 1 1 calc R U . . .
C02Z C 0.0425(2) 0.76779(12) 0.2592(3) 0.0679(10) Uani 1 1 d . U . . .
H02Z H 0.064463 0.743353 0.285355 0.082 Uiso 1 1 calc R U . . .
C030 C 0.0297(2) 0.64620(12) 0.2157(3) 0.0732(11) Uani 1 1 d . U . . .
H030 H 0.013145 0.673165 0.195120 0.088 Uiso 1 1 calc R U . . .
C033 C -0.0540(2) 0.79962(14) 0.1658(3) 0.0810(13) Uani 1 1 d . U . . .
H033 H -0.099347 0.797106 0.128348 0.097 Uiso 1 1 calc R U . . .
C035 C -0.0241(2) 0.76320(13) 0.2042(3) 0.0780(12) Uani 1 1 d . U . . .
H035 H -0.048395 0.736005 0.193198 0.094 Uiso 1 1 calc R U . . .

loop_
_atom_site_aniso_label
_atom_site_aniso_U_11
_atom_site_aniso_U_22
_atom_site_aniso_U_33
_atom_site_aniso_U_23
_atom_site_aniso_U_13
_atom_site_aniso_U_12
Cu01 0.02963(18) 0.02150(18) 0.02421(18) -0.00093(13) 0.00366(14) 0.00167(13)
Cu02 0.02967(18) 0.02189(18) 0.02413(18) -0.00166(13) 0.00247(14) -0.00242(13)
Cu03 0.02928(18) 0.02139(18) 0.02345(18) -0.00083(13) 0.00218(13) 0.00101(13)
Cu04 0.03137(18) 0.02190(18) 0.02404(18) -0.00113(13) 0.00134(14) -0.00013(14)
Cl00 0.0371(3) 0.0261(3) 0.0206(3) -0.0003(2) 0.0040(2) -0.0030(2)
Cl1 0.0373(3) 0.0240(3) 0.0211(3) -0.0007(2) 0.0061(2) -0.0004(2)
P007 0.0267(3) 0.0206(3) 0.0208(3) 0.0004(2) 0.0025(2) 0.0004(2)
P008 0.0314(3) 0.0219(3) 0.0217(3) -0.0016(2) 0.0028(2) 0.0028(2)
P009 0.0272(3) 0.0225(3) 0.0246(3) -0.0010(2) 0.0038(2) -0.0032(2)
P00A 0.0271(3) 0.0245(3) 0.0274(3) -0.0007(2) -0.0016(2) 0.0001(2)
N00D 0.0277(10) 0.0223(10) 0.0257(10) 0.0015(8) 0.0042(8) -0.0004(8)
N00E 0.0321(10) 0.0233(10) 0.0251(10) -0.0019(8) 0.0038(8) -0.0018(8)
N00F 0.0348(11) 0.0232(10) 0.0297(11) -0.0033(8) 0.0065(9) -0.0038(8)
N00G 0.0495(13) 0.0248(11) 0.0245(10) -0.0013(8) 0.0017(9) 0.0053(9)
C00I 0.0250(11) 0.0245(12) 0.0221(11) -0.0007(9) -0.0002(9) 0.0014(9)
C00J 0.0357(12) 0.0199(11) 0.0253(12) -0.0027(9) 0.0031(10) 0.0047(9)
C00K 0.0289(12) 0.0299(12) 0.0233(11) 0.0037(10) 0.0033(9) -0.0009(10)
C00L 0.0287(11) 0.0206(11) 0.0287(12) 0.0000(9) 0.0089(9) 0.0023(9)
C00M 0.0337(12) 0.0272(12) 0.0230(11) -0.0009(9) -0.0021(9) -0.0029(10)
C00N 0.0362(13) 0.0284(13) 0.0246(12) -0.0002(10) 0.0024(10) -0.0051(10)
C00O 0.0370(13) 0.0242(12) 0.0264(12) 0.0025(10) 0.0057(10) 0.0016(10)
C00P 0.0318(12) 0.0253(12) 0.0263(12) -0.0024(9) 0.0057(10) -0.0068(10)
C00Q 0.0357(13) 0.0268(12) 0.0308(13) 0.0051(10) 0.0127(10) -0.0009(10)
C00R 0.0313(12) 0.0258(12) 0.0355(13) -0.0076(10) 0.0061(10) -0.0001(10)
C00S 0.0420(14) 0.0267(12) 0.0265(12) -0.0002(10) 0.0067(10) 0.0003(10)
C00T 0.0399(13) 0.0264(12) 0.0240(12) -0.0016(10) 0.0020(10) 0.0051(10)
C00U 0.0346(12) 0.0291(13) 0.0281(12) -0.0028(10) 0.0072(10) 0.0022(10)
C00V 0.0292(12) 0.0307(13) 0.0239(11) -0.0047(10) -0.0009(9) 0.0017(10)
C00W 0.0403(14) 0.0346(14) 0.0303(13) 0.0018(11) 0.0138(11) 0.0040(11)
C00X 0.0292(12) 0.0269(12) 0.0345(13) 0.0024(10) 0.0028(10) 0.0012(10)
C00Z 0.0335(12) 0.0316(13) 0.0285(12) 0.0008(10) 0.0030(10) -0.0032(10)
C010 0.0415(14) 0.0306(13) 0.0310(13) -0.0023(11) 0.0091(11) 0.0077(11)
C011 0.0405(13) 0.0311(13) 0.0278(12) -0.0048(10) 0.0054(10) -0.0033(11)
C012 0.0480(15) 0.0318(14) 0.0315(13) -0.0033(11) 0.0132(11) -0.0011(12)
C013 0.0297(12) 0.0327(13) 0.0337(13) -0.0058(11) 0.0029(10) -0.0027(10)
C015 0.0383(13) 0.0263(13) 0.0369(14) 0.0018(10) 0.0102(11) 0.0018(10)
C016 0.0327(12) 0.0255(12) 0.0381(14) 0.0026(10) 0.0072(10) -0.0037(10)
C017 0.0393(14) 0.0414(15) 0.0306(13) -0.0010(11) 0.0004(11) -0.0077(12)
C018 0.0425(14) 0.0342(14) 0.0271(12) -0.0022(11) 0.0068(11) -0.0004(11)
C019 0.0317(13) 0.0443(15) 0.0320(13) -0.0036(11) 0.0033(10) -0.0121(11)
C01A 0.0358(13) 0.0303(13) 0.0366(14) 0.0056(11) 0.0104(11) 0.0052(10)
C01B 0.0413(14) 0.0321(14) 0.0370(14) -0.0037(11) 0.0086(11) -0.0065(11)
C01C 0.0315(13) 0.0465(16) 0.0403(15) -0.0094(13) -0.0010(11) 0.0057(12)
C01D 0.0365(13) 0.0330(14) 0.0373(14) -0.0035(11) 0.0003(11) 0.0037(11)
C01E 0.0351(13) 0.0257(12) 0.0388(14) 0.0074(11) 0.0089(11) 0.0041(10)
C01F 0.0447(14) 0.0337(14) 0.0288(13) -0.0086(11) 0.0057(11) 0.0023(11)
C01G 0.0358(13) 0.0320(14) 0.0393(14) -0.0021(11) 0.0059(11) 0.0034(11)
C01H 0.0296(13) 0.0535(18) 0.0426(15) -0.0085(13) 0.0029(11) -0.0025(12)
C01I 0.0556(16) 0.0296(13) 0.0289(13) -0.0056(11) 0.0076(12) -0.0007(12)
C01J 0.0492(15) 0.0428(15) 0.0266(13) -0.0067(11) 0.0067(11) -0.0147(13)
C01K 0.0301(13) 0.0595(18) 0.0353(14) 0.0042(13) -0.0042(11) -0.0065(13)
C01L 0.0364(13) 0.0308(13) 0.0395(14) 0.0001(11) 0.0030(11) 0.0011(11)
C01M 0.0378(14) 0.0417(15) 0.0372(14) -0.0045(12) 0.0008(11) 0.0067(12)
C01N 0.0320(13) 0.0513(17) 0.0476(16) -0.0101(14) 0.0059(12) -0.0059(12)
C01O 0.0365(13) 0.0228(12) 0.0469(15) 0.0002(11) 0.0167(12) 0.0001(10)
C01P 0.0294(12) 0.0315(14) 0.0499(16) -0.0035(12) 0.0056(11) -0.0035(11)
C01Q 0.0418(15) 0.0541(18) 0.0307(14) -0.0047(12) 0.0006(11) -0.0190(13)
C01R 0.0486(15) 0.0360(14) 0.0295(13) -0.0001(11) 0.0088(11) -0.0104(12)
C01T 0.0306(12) 0.0250(13) 0.0513(16) -0.0017(11) 0.0082(11) -0.0003(10)
C01U 0.0495(15) 0.0322(14) 0.0318(13) -0.0021(11) 0.0019(12) 0.0113(12)
C01V 0.0325(13) 0.0527(17) 0.0377(14) 0.0032(13) 0.0038(11) 0.0143(12)
C01W 0.0443(15) 0.0274(13) 0.0403(15) -0.0078(11) 0.0017(12) -0.0010(11)
C01X 0.0326(13) 0.0406(15) 0.0453(16) 0.0031(12) 0.0065(11) -0.0046(11)
C01Y 0.0280(12) 0.0467(16) 0.0412(15) 0.0090(13) 0.0067(11) 0.0102(11)
C020 0.0607(17) 0.0278(14) 0.0315(14) -0.0013(11) 0.0008(12) 0.0093(12)
C021 0.0539(16) 0.0291(14) 0.0403(15) -0.0072(11) 0.0107(13) -0.0134(12)
C022 0.0592(17) 0.0299(14) 0.0343(14) 0.0058(11) 0.0197(13) -0.0017(12)
C023 0.0413(15) 0.0416(16) 0.0514(17) 0.0002(13) 0.0108(13) -0.0050(12)
C024 0.0492(16) 0.0299(14) 0.0448(16) -0.0022(12) 0.0111(13) -0.0089(12)
C025 0.091(2) 0.0326(15) 0.0248(13) -0.0015(11) -0.0043(14) 0.0157(15)
C026 0.0433(15) 0.0295(14) 0.0524(17) 0.0011(12) 0.0213(13) -0.0059(12)
C027 0.0290(13) 0.0372(15) 0.0590(18) 0.0061(13) 0.0134(12) 0.0063(11)
C028 0.0333(14) 0.0605(19) 0.0474(17) -0.0011(15) -0.0023(12) 0.0124(13)
C029 0.0611(18) 0.0341(15) 0.0390(15) 0.0043(12) 0.0153(13) 0.0086(13)
C02A 0.072(2) 0.0380(16) 0.0407(16) -0.0009(13) -0.0018(15) -0.0017(15)
C02B 0.0626(18) 0.0324(15) 0.0494(17) -0.0024(13) 0.0096(14) -0.0068(14)
C02C 0.0563(18) 0.0413(16) 0.0431(16) -0.0056(13) -0.0071(14) 0.0140(14)
C02D 0.0541(17) 0.0547(19) 0.0435(16) -0.0042(14) 0.0186(14) -0.0199(15)
C02E 0.0398(15) 0.0378(16) 0.077(2) 0.0074(15) 0.0145(15) 0.0079(13)
C02F 0.067(2) 0.0404(17) 0.0522(18) -0.0143(14) -0.0244(16) 0.0206(15)
C02G 0.0326(14) 0.058(2) 0.064(2) -0.0046(16) 0.0097(14) -0.0056(13)
C02H 0.093(2) 0.0293(15) 0.0345(15) 0.0048(12) -0.0021(15) 0.0179(15)
C02I 0.0386(15) 0.067(2) 0.0483(17) -0.0033(15) 0.0041(13) 0.0226(14)
C02J 0.0426(16) 0.065(2) 0.0533(18) -0.0102(16) 0.0224(14) -0.0187(15)
C02K 0.0492(17) 0.0562(19) 0.0512(18) 0.0132(15) 0.0185(14) 0.0118(14)
C02L 0.116(3) 0.0390(17) 0.0276(15) 0.0031(13) -0.0057(16) 0.0213(18)
C02M 0.070(2) 0.0340(16) 0.066(2) 0.0030(15) 0.0161(17) -0.0074(15)
C02N 0.0384(16) 0.0443(18) 0.098(3) 0.0020(18) -0.0069(17) -0.0008(14)
C02O 0.0417(16) 0.0335(16) 0.089(2) 0.0035(16) 0.0051(16) -0.0001(13)
C02P 0.059(2) 0.081(3) 0.054(2) 0.0162(18) 0.0233(16) 0.0091(18)
C02Q 0.0549(18) 0.057(2) 0.060(2) 0.0182(16) -0.0265(16) -0.0190(16)
C036 0.072(2) 0.079(3) 0.092(3) 0.028(2) -0.044(2) -0.026(2)
C037 0.069(2) 0.069(3) 0.125(4) 0.032(3) -0.043(3) -0.009(2)
C038 0.062(2) 0.059(2) 0.141(4) 0.007(3) -0.008(2) 0.0154(19)
C031 0.0537(19) 0.051(2) 0.098(3) 0.003(2) -0.0073(19) 0.0189(16)
C01S 0.0333(13) 0.0343(14) 0.0575(18) 0.0132(13) -0.0118(12) -0.0051(11)
C02S 0.0623(19) 0.0299(15) 0.068(2) -0.0022(14) 0.0191(16) -0.0077(14)
C02T 0.087(2) 0.0450(18) 0.0475(18) 0.0053(15) 0.0020(17) 0.0021(17)
C02U 0.0337(15) 0.053(2) 0.112(3) -0.020(2) 0.0051(17) 0.0046(14)
C02V 0.089(2) 0.0468(18) 0.0395(17) 0.0051(14) -0.0050(17) -0.0022(18)
B02W 0.0324(15) 0.0334(16) 0.0376(16) 0.0057(13) 0.0076(12) 0.0077(12)
C02X 0.075(2) 0.0445(18) 0.0445(17) 0.0069(14) 0.0096(16) 0.0054(16)
C02Y 0.0473(17) 0.094(3) 0.0520(19) 0.0007(19) 0.0223(15) 0.0166(18)
C02Z 0.0446(18) 0.0418(18) 0.120(3) 0.013(2) 0.0222(19) 0.0066(14)
C030 0.0456(18) 0.0390(18) 0.132(3) -0.002(2) -0.001(2) 0.0072(15)
C033 0.0411(18) 0.055(2) 0.138(4) -0.006(2) -0.019(2) -0.0026(16)
C035 0.0402(17) 0.0407(18) 0.152(4) -0.002(2) 0.011(2) -0.0040(15)

loop_
_atom_type_symbol
_atom_type_description
_atom_type_scat_dispersion_real
_atom_type_scat_dispersion_imag
_atom_type_scat_source
C C 0.0181 0.0091 'International Tables Vol C Tables 4.2.6.8 and 6.1.1.4'
H H 0.0000 0.0000 'International Tables Vol C Tables 4.2.6.8 and 6.1.1.4'
B B 0.0090 0.0039 'International Tables Vol C Tables 4.2.6.8 and 6.1.1.4'
Cl Cl 0.3639 0.7018 'International Tables Vol C Tables 4.2.6.8 and 6.1.1.4'
Cu Cu -1.9646 0.5888 'International Tables Vol C Tables 4.2.6.8 and 6.1.1.4'
N N 0.0311 0.0180 'International Tables Vol C Tables 4.2.6.8 and 6.1.1.4'
P P 0.2955 0.4335 'International Tables Vol C Tables 4.2.6.8 and 6.1.1.4'

loop_
_geom_angle_atom_site_label_1
_geom_angle_atom_site_label_2
_geom_angle_atom_site_label_3
_geom_angle
_geom_angle_site_symmetry_1
_geom_angle_site_symmetry_3
_geom_angle_publ_flag
Cu02 Cu01 Cu04 56.352(13) . . ?
Cu03 Cu01 Cu02 64.567(13) . . ?
Cu03 Cu01 Cu04 60.998(13) . . ?
Cl1 Cu01 Cu02 112.95(2) . . ?
Cl1 Cu01 Cu03 58.150(17) . . ?
Cl1 Cu01 Cu04 113.76(2) . . ?
P007 Cu01 Cu02 80.86(2) . . ?
P007 Cu01 Cu03 129.80(2) . . ?
P007 Cu01 Cu04 126.73(2) . . ?
P007 Cu01 Cl1 111.26(3) . . ?
N00F Cu01 Cu02 142.72(6) . . ?
N00F Cu01 Cu03 115.68(6) . . ?
N00F Cu01 Cu04 89.95(6) . . ?
N00F Cu01 Cl1 93.98(6) . . ?
N00F Cu01 P007 113.89(6) . . ?
Cu01 Cu02 Cu03 53.190(12) . . ?
Cu04 Cu02 Cu01 62.159(13) . . ?
Cu04 Cu02 Cu03 59.182(13) . . ?
Cl00 Cu02 Cu01 111.65(2) . . ?
Cl00 Cu02 Cu03 107.60(2) . . ?
Cl00 Cu02 Cu04 55.264(18) . . ?
P009 Cu02 Cu01 122.94(2) . . ?
P009 Cu02 Cu03 81.01(2) . . ?
P009 Cu02 Cu04 124.57(2) . . ?
P009 Cu02 Cl00 113.62(3) . . ?
N00D Cu02 Cu01 89.19(6) . . ?
N00D Cu02 Cu03 140.99(6) . . ?
N00D Cu02 Cu04 116.05(6) . . ?
N00D Cu02 Cl00 94.79(6) . . ?
N00D Cu02 P009 119.07(6) . . ?
Cu01 Cu03 Cu02 62.243(13) . . ?
Cu01 Cu03 Cu04 64.656(13) . . ?
Cu04 Cu03 Cu02 56.662(13) . . ?
Cl1 Cu03 Cu01 56.769(17) . . ?
Cl1 Cu03 Cu02 109.86(2) . . ?
Cl1 Cu03 Cu04 115.84(2) . . ?
P008 Cu03 Cu01 127.99(2) . . ?
P008 Cu03 Cu02 130.29(2) . . ?
P008 Cu03 Cu04 82.88(2) . . ?
P008 Cu03 Cl1 113.56(3) . . ?
N00E Cu03 Cu01 120.04(6) . . ?
N00E Cu03 Cu02 89.84(6) . . ?
N00E Cu03 Cu04 141.07(6) . . ?
N00E Cu03 Cl1 92.51(6) . . ?
N00E Cu03 P008 110.86(6) . . ?
Cu02 Cu04 Cu01 61.489(13) . . ?
Cu02 Cu04 Cu03 64.156(14) . . ?
Cu03 Cu04 Cu01 54.346(12) . . ?
Cl00 Cu04 Cu01 112.70(2) . . ?
Cl00 Cu04 Cu02 57.130(18) . . ?
Cl00 Cu04 Cu03 113.58(2) . . ?
P00A Cu04 Cu01 79.21(2) . . ?
P00A Cu04 Cu02 122.23(2) . . ?
P00A Cu04 Cu03 123.86(2) . . ?
P00A Cu04 Cl00 112.38(3) . . ?
N00G Cu04 Cu01 140.80(6) . . ?
N00G Cu04 Cu02 121.81(7) . . ?
N00G Cu04 Cu03 90.19(6) . . ?
N00G Cu04 Cl00 95.53(7) . . ?
N00G Cu04 P00A 115.52(7) . . ?
Cu04 Cl00 Cu02 67.606(19) . . ?
Cu01 Cl1 Cu03 65.081(19) . . ?
C00I P007 Cu01 113.09(8) . . ?
C00K P007 Cu01 120.14(9) . . ?
C00K P007 C00I 100.06(11) . . ?
C00L P007 Cu01 111.02(8) . . ?
C00L P007 C00I 105.91(11) . . ?
C00L P007 C00K 105.23(11) . . ?
C00J P008 Cu03 109.98(8) . . ?
C00J P008 C00T 103.71(12) . . ?
C00J P008 C00V 105.52(11) . . ?
C00T P008 Cu03 113.80(8) . . ?
C00T P008 C00V 102.09(12) . . ?
C00V P008 Cu03 120.17(9) . . ?
C00P P009 Cu02 113.62(8) . . ?
C013 P009 Cu02 117.92(9) . . ?
C013 P009 C00P 101.31(12) . . ?
C013 P009 C016 105.90(12) . . ?
C016 P009 Cu02 117.86(9) . . ?
C016 P009 C00P 97.13(12) . . ?
C00M P00A Cu04 120.00(8) . . ?
C00M P00A C00R 99.07(12) . . ?
C00M P00A C01S 103.76(10) . . ?
C00R P00A Cu04 113.94(8) . . ?
C01S P00A Cu04 114.13(8) . . ?
C01S P00A C00R 103.70(11) . . ?
C00I N00D Cu02 126.97(16) . . ?
C00I N00D C00Q 117.7(2) . . ?
C00Q N00D Cu02 115.04(16) . . ?
C00P N00E Cu03 126.76(16) . . ?
C011 N00E Cu03 114.23(17) . . ?
C011 N00E C00P 117.6(2) . . ?
C00R N00F Cu01 126.20(17) . . ?
C01R N00F Cu01 115.49(18) . . ?
C01R N00F C00R 118.1(2) . . ?
C00T N00G Cu04 126.41(17) . . ?
C025 N00G Cu04 116.43(18) . . ?
C025 N00G C00T 117.0(2) . . ?
N00D C00I P007 113.63(17) . . ?
N00D C00I C00O 122.4(2) . . ?
C00O C00I P007 123.87(19) . . ?
C00U C00J P008 121.09(19) . . ?
C012 C00J P008 118.84(19) . . ?
C012 C00J C00U 119.0(2) . . ?
C00Z C00K P007 119.59(19) . . ?
C00Z C00K C01M 119.2(2) . . ?
C01M C00K P007 121.2(2) . . ?
C00S C00L P007 122.11(19) . . ?
C00X C00L P007 118.45(19) . . ?
C00X C00L C00S 118.7(2) . . ?
C00N C00M P00A 119.53(19) . . ?
C00N C00M C01B 118.9(2) . . ?
C01B C00M P00A 121.5(2) . . ?
C00M C00N H00N 120.0 . . ?
C00M C00N C018 120.0(2) . . ?
C018 C00N H00N 120.0 . . ?
C00I C00O H00O 120.3 . . ?
C00I C00O C010 119.3(2) . . ?
C010 C00O H00O 120.3 . . ?
N00E C00P P009 113.13(17) . . ?
N00E C00P C019 122.3(2) . . ?
C019 C00P P009 124.2(2) . . ?
N00D C00Q H00Q 118.6 . . ?
N00D C00Q C00W 122.8(2) . . ?
C00W C00Q H00Q 118.6 . . ?
N00F C00R P00A 112.79(18) . . ?
N00F C00R C01N 121.5(3) . . ?
C01N C00R P00A 125.5(2) . . ?
C00L C00S H00S 119.9 . . ?
C00L C00S C022 120.1(3) . . ?
C022 C00S H00S 119.9 . . ?
N00G C00T P008 114.35(19) . . ?
N00G C00T C020 122.5(2) . . ?
C020 C00T P008 123.1(2) . . ?
C00J C00U H00U 120.0 . . ?
C01F C00U C00J 120.0(2) . . ?
C01F C00U H00U 120.0 . . ?
C01D C00V P008 122.2(2) . . ?
C01G C00V P008 118.38(19) . . ?
C01G C00V C01D 119.4(2) . . ?
C00Q C00W H00W 120.4 . . ?
C010 C00W C00Q 119.1(2) . . ?
C010 C00W H00W 120.4 . . ?
C00L C00X H00X 119.6 . . ?
C01P C00X C00L 120.7(2) . . ?
C01P C00X H00X 119.6 . . ?
C00K C00Z H00Z 119.8 . . ?
C017 C00Z C00K 120.4(3) . . ?
C017 C00Z H00Z 119.8 . . ?
C00O C010 H010 120.7 . . ?
C00W C010 C00O 118.6(2) . . ?
C00W C010 H010 120.7 . . ?
N00E C011 H011 118.5 . . ?
N00E C011 C01J 123.0(3) . . ?
C01J C011 H011 118.5 . . ?
C00J C012 H012 119.8 . . ?
C024 C012 C00J 120.4(2) . . ?
C024 C012 H012 119.8 . . ?
C01X C013 P009 124.2(2) . . ?
C02O C013 P009 116.4(2) . . ?
C02O C013 C01X 119.3(3) . . ?
C01E C015 H015 118.7 . . ?
C01O C015 H015 118.7 . . ?
C01O C015 C01E 122.6(3) . . ?
C02A C016 P009 120.0(2) . . ?
C02A C016 C02B 117.7(3) . . ?
C02B C016 P009 121.5(2) . . ?
C00Z C017 H017 119.9 . . ?
C00Z C017 C01K 120.1(3) . . ?
C01K C017 H017 119.9 . . ?
C00N C018 H018 119.7 . . ?
C01I C018 C00N 120.6(3) . . ?
C01I C018 H018 119.7 . . ?
C00P C019 H019 120.4 . . ?
C00P C019 C01Q 119.2(3) . . ?
C01Q C019 H019 120.4 . . ?
C01E C01A H01A 118.4 . . ?
C01L C01A H01A 118.4 . . ?
C01L C01A C01E 123.2(3) . . ?
C00M C01B H01B 119.7 . . ?
C021 C01B C00M 120.7(3) . . ?
C021 C01B H01B 119.7 . . ?
C01D C01C H01C 119.8 . . ?
C01H C01C H01C 119.8 . . ?
C01H C01C C01D 120.4(3) . . ?
C00V C01D H01D 120.0 . . ?
C01C C01D C00V 120.0(3) . . ?
C01C C01D H01D 120.0 . . ?
C015 C01E B02W 120.2(2) . . ?
C01A C01E C015 114.9(2) . . ?
C01A C01E B02W 124.9(2) . . ?
C00U C01F H01F 119.6 . . ?
C01W C01F C00U 120.7(3) . . ?
C01W C01F H01F 119.6 . . ?
C00V C01G H01G 120.0 . . ?
C00V C01G C023 120.0(3) . . ?
C023 C01G H01G 120.0 . . ?
C01C C01H H01H 120.0 . . ?
C01C C01H C023 120.1(3) . . ?
C023 C01H H01H 120.0 . . ?
C018 C01I H01I 120.3 . . ?
C018 C01I C021 119.5(3) . . ?
C021 C01I H01I 120.3 . . ?
C011 C01J H01J 120.6 . . ?
C01Q C01J C011 118.8(3) . . ?
C01Q C01J H01J 120.6 . . ?
C017 C01K H01K 120.0 . . ?
C017 C01K C028 119.9(3) . . ?
C028 C01K H01K 120.0 . . ?
C01A C01L H01L 120.0 . . ?
C01T C01L C01A 120.0(3) . . ?
C01T C01L H01L 120.0 . . ?
C00K C01M H01M 119.9 . . ?
C028 C01M C00K 120.1(3) . . ?
C028 C01M H01M 119.9 . . ?
C00R C01N H01N 120.4 . . ?
C02J C01N C00R 119.2(3) . . ?
C02J C01N H01N 120.4 . . ?
C015 C01O H01O 119.8 . . ?
C01T C01O C015 120.4(3) . . ?
C01T C01O H01O 119.8 . . ?
C00X C01P H01P 120.0 . . ?
C026 C01P C00X 120.0(3) . . ?
C026 C01P H01P 120.0 . . ?
C019 C01Q H01Q 120.5 . . ?
C01J C01Q C019 118.9(3) . . ?
C01J C01Q H01Q 120.5 . . ?
N00F C01R H01R 118.3 . . ?
N00F C01R C02D 123.4(3) . . ?
C02D C01R H01R 118.3 . . ?
C01L C01T H01T 120.6 . . ?
C01O C01T C01L 118.8(2) . . ?
C01O C01T H01T 120.6 . . ?
C029 C01U B02W 123.8(3) . . ?
C02C C01U C029 114.9(3) . . ?
C02C C01U B02W 121.3(3) . . ?
C01Y C01V H01V 118.6 . . ?
C02I C01V H01V 118.6 . . ?
C02I C01V C01Y 122.8(3) . . ?
C01F C01W H01W 120.1 . . ?
C01F C01W C024 119.8(3) . . ?
C024 C01W H01W 120.1 . . ?
C013 C01X H01X 119.6 . . ?
C02G C01X C013 120.7(3) . . ?
C02G C01X H01X 119.6 . . ?
C01V C01Y C02K 114.6(3) . . ?
C01V C01Y B02W 123.3(3) . . ?
C02K C01Y B02W 122.0(3) . . ?
C00T C020 H020 120.3 . . ?
C00T C020 C02H 119.5(3) . . ?
C02H C020 H020 120.3 . . ?
C01B C021 C01I 120.3(3) . . ?
C01B C021 H021 119.8 . . ?
C01I C021 H021 119.8 . . ?
C00S C022 H022 119.8 . . ?
C026 C022 C00S 120.4(3) . . ?
C026 C022 H022 119.8 . . ?
C01G C023 H023 119.9 . . ?
C01H C023 C01G 120.1(3) . . ?
C01H C023 H023 119.9 . . ?
C012 C024 H024 120.0 . . ?
C01W C024 C012 120.1(3) . . ?
C01W C024 H024 120.0 . . ?
N00G C025 H025 118.2 . . ?
N00G C025 C02L 123.6(3) . . ?
C02L C025 H025 118.2 . . ?
C01P C026 H026 120.0 . . ?
C022 C026 C01P 120.0(3) . . ?
C022 C026 H026 120.0 . . ?
C02E C027 B02W 119.9(3) . . ?
C02N C027 C02E 114.7(3) . . ?
C02N C027 B02W 125.3(3) . . ?
C01K C028 H028 119.9 . . ?
C01M C028 C01K 120.2(3) . . ?
C01M C028 H028 119.9 . . ?
C01U C029 H029 117.9 . . ?
C02X C029 C01U 124.2(3) . . ?
C02X C029 H029 117.9 . . ?
C016 C02A H02A 119.5 . . ?
C016 C02A C02T 121.1(3) . . ?
C02T C02A H02A 119.5 . . ?
C016 C02B H02B 119.8 . . ?
C02S C02B C016 120.5(3) . . ?
C02S C02B H02B 119.8 . . ?
C01U C02C H02C 119.3 . . ?
C01U C02C C02F 121.5(3) . . ?
C02F C02C H02C 119.3 . . ?
C01R C02D H02D 120.7 . . ?
C02J C02D C01R 118.5(3) . . ?
C02J C02D H02D 120.7 . . ?
C027 C02E H02E 118.7 . . ?
C02Z C02E C027 122.6(4) . . ?
C02Z C02E H02E 118.7 . . ?
C02C C02F H02F 120.2 . . ?
C02V C02F C02C 119.6(3) . . ?
C02V C02F H02F 120.2 . . ?
C01X C02G H02G 120.1 . . ?
C02U C02G C01X 119.7(3) . . ?
C02U C02G H02G 120.1 . . ?
C020 C02H H02H 120.8 . . ?
C02L C02H C020 118.4(3) . . ?
C02L C02H H02H 120.8 . . ?
C01V C02I H02I 119.8 . . ?
C02Y C02I C01V 120.3(3) . . ?
C02Y C02I H02I 119.8 . . ?
C01N C02J H02J 120.4 . . ?
C02D C02J C01N 119.2(3) . . ?
C02D C02J H02J 120.4 . . ?
C01Y C02K H02K 118.4 . . ?
C02P C02K C01Y 123.2(3) . . ?
C02P C02K H02K 118.4 . . ?
C025 C02L H02L 120.5 . . ?
C02H C02L C025 118.9(3) . . ?
C02H C02L H02L 120.5 . . ?
C02S C02M H02M 119.7 . . ?
C02S C02M C02T 120.7(3) . . ?
C02T C02M H02M 119.7 . . ?
C027 C02N H02N 118.7 . . ?
C033 C02N C027 122.5(4) . . ?
C033 C02N H02N 118.7 . . ?
C013 C02O H02O 119.9 . . ?
C030 C02O C013 120.2(3) . . ?
C030 C02O H02O 119.9 . . ?
C02K C02P H02P 120.0 . . ?
C02Y C02P C02K 120.0(3) . . ?
C02Y C02P H02P 120.0 . . ?
C036 C02Q H02Q 120.0 . . ?
C036 C02Q C01S 120.0 . . ?
C01S C02Q H02Q 120.0 . . ?
C02Q C036 H036 120.0 . . ?
C02Q C036 C037 120.0 . . ?
C037 C036 H036 120.0 . . ?
C036 C037 H037 120.0 . . ?
C036 C037 C038 120.0 . . ?
C038 C037 H037 120.0 . . ?
C037 C038 H038 120.0 . . ?
C037 C038 C031 120.0 . . ?
C031 C038 H038 120.0 . . ?
C038 C031 H031 120.0 . . ?
C01S C031 C038 120.0 . . ?
C01S C031 H031 120.0 . . ?
C02Q C01S P00A 120.50(12) . . ?
C031 C01S P00A 119.30(12) . . ?
C031 C01S C02Q 120.0 . . ?
C02B C02S H02S 119.8 . . ?
C02M C02S C02B 120.5(3) . . ?
C02M C02S H02S 119.8 . . ?
C02A C02T H02T 120.3 . . ?
C02M C02T C02A 119.4(4) . . ?
C02M C02T H02T 120.3 . . ?
C02G C02U H02U 120.0 . . ?
C02G C02U C030 120.0(3) . . ?
C030 C02U H02U 120.0 . . ?
C02F C02V H02V 119.8 . . ?
C02X C02V C02F 120.4(3) . . ?
C02X C02V H02V 119.8 . . ?
C01E B02W C01U 109.9(2) . . ?
C01E B02W C01Y 110.5(2) . . ?
C01E B02W C027 107.5(2) . . ?
C01U B02W C01Y 108.7(2) . . ?
C027 B02W C01U 112.0(2) . . ?
C027 B02W C01Y 108.2(2) . . ?
C029 C02X H02X 120.3 . . ?
C02V C02X C029 119.3(4) . . ?
C02V C02X H02X 120.3 . . ?
C02I C02Y H02Y 120.4 . . ?
C02P C02Y C02I 119.1(3) . . ?
C02P C02Y H02Y 120.4 . . ?
C02E C02Z H02Z 119.7 . . ?
C035 C02Z C02E 120.7(4) . . ?
C035 C02Z H02Z 119.7 . . ?
C02O C030 C02U 120.0(4) . . ?
C02O C030 H030 120.0 . . ?
C02U C030 H030 120.0 . . ?
C02N C033 H033 119.4 . . ?
C035 C033 C02N 121.1(4) . . ?
C035 C033 H033 119.4 . . ?
C02Z C035 C033 118.3(4) . . ?
C02Z C035 H035 120.9 . . ?
C033 C035 H035 120.9 . . ?

loop_
_geom_bond_atom_site_label_1
_geom_bond_atom_site_label_2
_geom_bond_distance
_geom_bond_site_symmetry_2
_geom_bond_publ_flag
Cu01 Cu02 2.8751(5) . ?
Cu01 Cu03 2.6012(5) . ?
Cu01 Cu04 2.8932(5) . ?
Cu01 Cl1 2.3992(7) . ?
Cu01 P007 2.2114(7) . ?
Cu01 N00F 2.076(2) . ?
Cu02 Cu03 2.9341(5) . ?
Cu02 Cu04 2.7237(5) . ?
Cu02 Cl00 2.4742(7) . ?
Cu02 P009 2.2262(7) . ?
Cu02 N00D 2.064(2) . ?
Cu03 Cu04 2.7998(5) . ?
Cu03 Cl1 2.4363(7) . ?
Cu03 P008 2.2120(7) . ?
Cu03 N00E 2.065(2) . ?
Cu04 Cl00 2.4208(7) . ?
Cu04 P00A 2.2323(7) . ?
Cu04 N00G 2.082(2) . ?
P007 C00I 1.838(2) . ?
P007 C00K 1.829(2) . ?
P007 C00L 1.821(2) . ?
P008 C00J 1.821(2) . ?
P008 C00T 1.830(3) . ?
P008 C00V 1.831(3) . ?
P009 C00P 1.843(2) . ?
P009 C013 1.825(3) . ?
P009 C016 1.833(3) . ?
P00A C00M 1.829(3) . ?
P00A C00R 1.836(3) . ?
P00A C01S 1.8310(16) . ?
N00D C00I 1.345(3) . ?
N00D C00Q 1.353(3) . ?
N00E C00P 1.352(3) . ?
N00E C011 1.348(3) . ?
N00F C00R 1.350(3) . ?
N00F C01R 1.340(3) . ?
N00G C00T 1.349(3) . ?
N00G C025 1.342(4) . ?
C00I C00O 1.383(3) . ?
C00J C00U 1.394(3) . ?
C00J C012 1.394(4) . ?
C00K C00Z 1.389(4) . ?
C00K C01M 1.395(4) . ?
C00L C00S 1.394(4) . ?
C00L C00X 1.393(4) . ?
C00M C00N 1.390(4) . ?
C00M C01B 1.397(4) . ?
C00N H00N 0.9300 . ?
C00N C018 1.398(4) . ?
C00O H00O 0.9300 . ?
C00O C010 1.390(4) . ?
C00P C019 1.384(4) . ?
C00Q H00Q 0.9300 . ?
C00Q C00W 1.383(4) . ?
C00R C01N 1.395(4) . ?
C00S H00S 0.9300 . ?
C00S C022 1.396(4) . ?
C00T C020 1.387(4) . ?
C00U H00U 0.9300 . ?
C00U C01F 1.385(4) . ?
C00V C01D 1.399(4) . ?
C00V C01G 1.386(4) . ?
C00W H00W 0.9300 . ?
C00W C010 1.378(4) . ?
C00X H00X 0.9300 . ?
C00X C01P 1.391(4) . ?
C00Z H00Z 0.9300 . ?
C00Z C017 1.381(4) . ?
C010 H010 0.9300 . ?
C011 H011 0.9300 . ?
C011 C01J 1.383(4) . ?
C012 H012 0.9300 . ?
C012 C024 1.388(4) . ?
C013 C01X 1.396(4) . ?
C013 C02O 1.387(4) . ?
C015 H015 0.9300 . ?
C015 C01E 1.409(4) . ?
C015 C01O 1.392(4) . ?
C016 C02A 1.362(4) . ?
C016 C02B 1.395(4) . ?
C017 H017 0.9300 . ?
C017 C01K 1.382(4) . ?
C018 H018 0.9300 . ?
C018 C01I 1.379(4) . ?
C019 H019 0.9300 . ?
C019 C01Q 1.384(4) . ?
C01A H01A 0.9300 . ?
C01A C01E 1.398(4) . ?
C01A C01L 1.392(4) . ?
C01B H01B 0.9300 . ?
C01B C021 1.381(4) . ?
C01C H01C 0.9300 . ?
C01C C01D 1.388(4) . ?
C01C C01H 1.373(4) . ?
C01D H01D 0.9300 . ?
C01E B02W 1.638(4) . ?
C01F H01F 0.9300 . ?
C01F C01W 1.376(4) . ?
C01G H01G 0.9300 . ?
C01G C023 1.393(4) . ?
C01H H01H 0.9300 . ?
C01H C023 1.386(4) . ?
C01I H01I 0.9300 . ?
C01I C021 1.388(4) . ?
C01J H01J 0.9300 . ?
C01J C01Q 1.379(4) . ?
C01K H01K 0.9300 . ?
C01K C028 1.385(5) . ?
C01L H01L 0.9300 . ?
C01L C01T 1.388(4) . ?
C01M H01M 0.9300 . ?
C01M C028 1.381(4) . ?
C01N H01N 0.9300 . ?
C01N C02J 1.383(5) . ?
C01O H01O 0.9300 . ?
C01O C01T 1.381(4) . ?
C01P H01P 0.9300 . ?
C01P C026 1.381(4) . ?
C01Q H01Q 0.9300 . ?
C01R H01R 0.9300 . ?
C01R C02D 1.379(4) . ?
C01T H01T 0.9300 . ?
C01U C029 1.411(4) . ?
C01U C02C 1.406(4) . ?
C01U B02W 1.654(4) . ?
C01V H01V 0.9300 . ?
C01V C01Y 1.399(4) . ?
C01V C02I 1.393(4) . ?
C01W H01W 0.9300 . ?
C01W C024 1.383(4) . ?
C01X H01X 0.9300 . ?
C01X C02G 1.390(4) . ?
C01Y C02K 1.406(4) . ?
C01Y B02W 1.663(4) . ?
C020 H020 0.9300 . ?
C020 C02H 1.389(4) . ?
C021 H021 0.9300 . ?
C022 H022 0.9300 . ?
C022 C026 1.376(4) . ?
C023 H023 0.9300 . ?
C024 H024 0.9300 . ?
C025 H025 0.9300 . ?
C025 C02L 1.390(4) . ?
C026 H026 0.9300 . ?
C027 C02E 1.402(4) . ?
C027 C02N 1.388(5) . ?
C027 B02W 1.648(4) . ?
C028 H028 0.9300 . ?
C029 H029 0.9300 . ?
C029 C02X 1.384(4) . ?
C02A H02A 0.9300 . ?
C02A C02T 1.397(5) . ?
C02B H02B 0.9300 . ?
C02B C02S 1.392(4) . ?
C02C H02C 0.9300 . ?
C02C C02F 1.422(5) . ?
C02D H02D 0.9300 . ?
C02D C02J 1.375(5) . ?
C02E H02E 0.9300 . ?
C02E C02Z 1.382(5) . ?
C02F H02F 0.9300 . ?
C02F C02V 1.391(6) . ?
C02G H02G 0.9300 . ?
C02G C02U 1.377(5) . ?
C02H H02H 0.9300 . ?
C02H C02L 1.371(5) . ?
C02I H02I 0.9300 . ?
C02I C02Y 1.381(5) . ?
C02J H02J 0.9300 . ?
C02K H02K 0.9300 . ?
C02K C02P 1.393(5) . ?
C02L H02L 0.9300 . ?
C02M H02M 0.9300 . ?
C02M C02S 1.323(5) . ?
C02M C02T 1.375(5) . ?
C02N H02N 0.9300 . ?
C02N C033 1.380(5) . ?
C02O H02O 0.9300 . ?
C02O C030 1.384(5) . ?
C02P H02P 0.9300 . ?
C02P C02Y 1.374(6) . ?
C02Q H02Q 0.9300 . ?
C02Q C036 1.3900 . ?
C02Q C01S 1.3900 . ?
C036 H036 0.9300 . ?
C036 C037 1.3900 . ?
C037 H037 0.9300 . ?
C037 C038 1.3900 . ?
C038 H038 0.9300 . ?
C038 C031 1.3900 . ?
C031 H031 0.9300 . ?
C031 C01S 1.3900 . ?
C02S H02S 0.9300 . ?
C02T H02T 0.9300 . ?
C02U H02U 0.9300 . ?
C02U C030 1.403(6) . ?
C02V H02V 0.9300 . ?
C02V C02X 1.360(5) . ?
C02X H02X 0.9300 . ?
C02Y H02Y 0.9300 . ?
C02Z H02Z 0.9300 . ?
C02Z C035 1.367(6) . ?
C030 H030 0.9300 . ?
C033 H033 0.9300 . ?
C033 C035 1.367(6) . ?
C035 H035 0.9300 . ?

loop_
_geom_torsion_atom_site_label_1
_geom_torsion_atom_site_label_2
_geom_torsion_atom_site_label_3
_geom_torsion_atom_site_label_4
_geom_torsion
_geom_torsion_site_symmetry_1
_geom_torsion_site_symmetry_2
_geom_torsion_site_symmetry_3
_geom_torsion_site_symmetry_4
_geom_torsion_publ_flag
Cu01 P007 C00I N00D -40.22(18) . . . . ?
Cu01 P007 C00I C00O 142.28(19) . . . . ?
Cu01 P007 C00K C00Z -3.7(2) . . . . ?
Cu01 P007 C00K C01M 174.57(19) . . . . ?
Cu01 P007 C00L C00S 107.1(2) . . . . ?
Cu01 P007 C00L C00X -63.1(2) . . . . ?
Cu01 N00F C00R P00A -12.3(3) . . . . ?
Cu01 N00F C00R C01N 172.6(2) . . . . ?
Cu01 N00F C01R C02D -173.2(2) . . . . ?
Cu02 P009 C00P N00E 45.9(2) . . . . ?
Cu02 P009 C00P C019 -141.0(2) . . . . ?
Cu02 P009 C013 C01X -135.0(2) . . . . ?
Cu02 P009 C013 C02O 48.6(3) . . . . ?
Cu02 P009 C016 C02A 7.8(3) . . . . ?
Cu02 P009 C016 C02B -161.9(2) . . . . ?
Cu02 N00D C00I P007 10.6(3) . . . . ?
Cu02 N00D C00I C00O -171.90(18) . . . . ?
Cu02 N00D C00Q C00W 173.2(2) . . . . ?
Cu03 P008 C00J C00U 99.2(2) . . . . ?
Cu03 P008 C00J C012 -68.8(2) . . . . ?
Cu03 P008 C00T N00G -33.6(2) . . . . ?
Cu03 P008 C00T C020 148.4(2) . . . . ?
Cu03 P008 C00V C01D -178.85(18) . . . . ?
Cu03 P008 C00V C01G 2.4(2) . . . . ?
Cu03 N00E C00P P009 -25.8(3) . . . . ?
Cu03 N00E C00P C019 161.0(2) . . . . ?
Cu03 N00E C011 C01J -166.4(2) . . . . ?
Cu04 P00A C00M C00N 12.1(2) . . . . ?
Cu04 P00A C00M C01B -166.21(18) . . . . ?
Cu04 P00A C00R N00F 43.2(2) . . . . ?
Cu04 P00A C00R C01N -141.9(2) . . . . ?
Cu04 P00A C01S C02Q -104.38(13) . . . . ?
Cu04 P00A C01S C031 70.48(14) . . . . ?
Cu04 N00G C00T P008 7.1(3) . . . . ?
Cu04 N00G C00T C020 -174.9(2) . . . . ?
Cu04 N00G C025 C02L 175.5(3) . . . . ?
P007 C00I C00O C010 176.72(19) . . . . ?
P007 C00K C00Z C017 177.2(2) . . . . ?
P007 C00K C01M C028 -177.7(2) . . . . ?
P007 C00L C00S C022 -169.6(2) . . . . ?
P007 C00L C00X C01P 171.0(2) . . . . ?
P008 C00J C00U C01F -167.6(2) . . . . ?
P008 C00J C012 C024 168.9(2) . . . . ?
P008 C00T C020 C02H 177.2(3) . . . . ?
P008 C00V C01D C01C -179.0(2) . . . . ?
P008 C00V C01G C023 179.6(2) . . . . ?
P009 C00P C019 C01Q -168.4(2) . . . . ?
P009 C013 C01X C02G -176.9(2) . . . . ?
P009 C013 C02O C030 175.1(3) . . . . ?
P009 C016 C02A C02T -173.4(3) . . . . ?
P009 C016 C02B C02S 176.0(2) . . . . ?
P00A C00M C00N C018 -177.96(19) . . . . ?
P00A C00M C01B C021 177.5(2) . . . . ?
P00A C00R C01N C02J -173.8(2) . . . . ?
N00D C00I C00O C010 -0.6(4) . . . . ?
N00D C00Q C00W C010 -0.6(4) . . . . ?
N00E C00P C019 C01Q 4.1(4) . . . . ?
N00E C011 C01J C01Q 3.1(4) . . . . ?
N00F C00R C01N C02J 0.6(4) . . . . ?
N00F C01R C02D C02J -0.6(5) . . . . ?
N00G C00T C020 C02H -0.6(5) . . . . ?
N00G C025 C02L C02H 0.3(7) . . . . ?
C00I P007 C00K C00Z -128.0(2) . . . . ?
C00I P007 C00K C01M 50.3(2) . . . . ?
C00I P007 C00L C00S -129.8(2) . . . . ?
C00I P007 C00L C00X 60.0(2) . . . . ?
C00I N00D C00Q C00W -1.2(4) . . . . ?
C00I C00O C010 C00W -1.3(4) . . . . ?
C00J P008 C00T N00G -153.0(2) . . . . ?
C00J P008 C00T C020 28.9(3) . . . . ?
C00J P008 C00V C01D -54.0(2) . . . . ?
C00J P008 C00V C01G 127.2(2) . . . . ?
C00J C00U C01F C01W -0.8(4) . . . . ?
C00J C012 C024 C01W -1.3(5) . . . . ?
C00K P007 C00I N00D 88.84(18) . . . . ?
C00K P007 C00I C00O -88.7(2) . . . . ?
C00K P007 C00L C00S -24.3(2) . . . . ?
C00K P007 C00L C00X 165.42(19) . . . . ?
C00K C00Z C017 C01K 1.1(4) . . . . ?
C00K C01M C028 C01K -0.1(5) . . . . ?
C00L P007 C00I N00D -162.02(17) . . . . ?
C00L P007 C00I C00O 20.5(2) . . . . ?
C00L P007 C00K C00Z 122.3(2) . . . . ?
C00L P007 C00K C01M -59.4(2) . . . . ?
C00L C00S C022 C026 -1.0(4) . . . . ?
C00L C00X C01P C026 -1.1(4) . . . . ?
C00M P00A C00R N00F -85.49(19) . . . . ?
C00M P00A C00R C01N 89.4(3) . . . . ?
C00M P00A C01S C02Q 27.97(17) . . . . ?
C00M P00A C01S C031 -157.17(14) . . . . ?
C00M C00N C018 C01I 0.7(4) . . . . ?
C00M C01B C021 C01I 0.2(4) . . . . ?
C00N C00M C01B C021 -0.9(4) . . . . ?
C00N C018 C01I C021 -1.4(4) . . . . ?
C00P P009 C013 C01X 100.3(3) . . . . ?
C00P P009 C013 C02O -76.0(3) . . . . ?
C00P P009 C016 C02A 129.3(3) . . . . ?
C00P P009 C016 C02B -40.4(3) . . . . ?
C00P N00E C011 C01J 0.9(4) . . . . ?
C00P C019 C01Q C01J 0.1(5) . . . . ?
C00Q N00D C00I P007 -175.77(18) . . . . ?
C00Q N00D C00I C00O 1.8(3) . . . . ?
C00Q C00W C010 C00O 1.8(4) . . . . ?
C00R P00A C00M C00N 136.7(2) . . . . ?
C00R P00A C00M C01B -41.7(2) . . . . ?
C00R P00A C01S C02Q 131.08(15) . . . . ?
C00R P00A C01S C031 -54.06(16) . . . . ?
C00R N00F C01R C02D 1.7(4) . . . . ?
C00R C01N C02J C02D 0.5(5) . . . . ?
C00S C00L C00X C01P 0.4(4) . . . . ?
C00S C022 C026 C01P 0.3(4) . . . . ?
C00T P008 C00J C00U -138.7(2) . . . . ?
C00T P008 C00J C012 53.2(2) . . . . ?
C00T P008 C00V C01D 54.1(2) . . . . ?
C00T P008 C00V C01G -124.6(2) . . . . ?
C00T N00G C025 C02L -0.4(5) . . . . ?
C00T C020 C02H C02L 0.4(6) . . . . ?
C00U C00J C012 C024 0.6(4) . . . . ?
C00U C01F C01W C024 0.1(4) . . . . ?
C00V P008 C00J C00U -31.8(2) . . . . ?
C00V P008 C00J C012 160.2(2) . . . . ?
C00V P008 C00T N00G 97.4(2) . . . . ?
C00V P008 C00T C020 -80.6(3) . . . . ?
C00V C01G C023 C01H -1.2(4) . . . . ?
C00X C00L C00S C022 0.6(4) . . . . ?
C00X C01P C026 C022 0.7(4) . . . . ?
C00Z C00K C01M C028 0.6(4) . . . . ?
C00Z C017 C01K C028 -0.7(4) . . . . ?
C011 N00E C00P P009 168.71(19) . . . . ?
C011 N00E C00P C019 -4.6(4) . . . . ?
C011 C01J C01Q C019 -3.5(5) . . . . ?
C012 C00J C00U C01F 0.5(4) . . . . ?
C013 P009 C00P N00E 173.35(18) . . . . ?
C013 P009 C00P C019 -13.5(3) . . . . ?
C013 P009 C016 C02A -126.7(3) . . . . ?
C013 P009 C016 C02B 63.6(3) . . . . ?
C013 C01X C02G C02U 0.6(5) . . . . ?
C013 C02O C030 C02U 3.6(7) . . . . ?
C015 C01E B02W C01U -58.1(3) . . . . ?
C015 C01E B02W C01Y -178.1(2) . . . . ?
C015 C01E B02W C027 64.1(3) . . . . ?
C015 C01O C01T C01L 0.4(4) . . . . ?
C016 P009 C00P N00E -78.80(19) . . . . ?
C016 P009 C00P C019 94.3(2) . . . . ?
C016 P009 C013 C01X -0.5(3) . . . . ?
C016 P009 C013 C02O -176.9(2) . . . . ?
C016 C02A C02T C02M -0.8(6) . . . . ?
C016 C02B C02S C02M -4.7(5) . . . . ?
C017 C01K C028 C01M 0.2(5) . . . . ?
C018 C01I C021 C01B 1.0(4) . . . . ?
C01A C01E B02W C01U 121.1(3) . . . . ?
C01A C01E B02W C01Y 1.2(4) . . . . ?
C01A C01E B02W C027 -116.7(3) . . . . ?
C01A C01L C01T C01O -2.6(4) . . . . ?
C01B C00M C00N C018 0.4(4) . . . . ?
C01C C01H C023 C01G 0.9(5) . . . . ?
C01D C00V C01G C023 0.8(4) . . . . ?
C01D C01C C01H C023 -0.3(4) . . . . ?
C01E C015 C01O C01T 2.3(4) . . . . ?
C01E C01A C01L C01T 2.4(4) . . . . ?
C01F C01W C024 C012 1.0(4) . . . . ?
C01G C00V C01D C01C -0.2(4) . . . . ?
C01H C01C C01D C00V -0.1(4) . . . . ?
C01L C01A C01E C015 0.2(4) . . . . ?
C01L C01A C01E B02W -179.1(3) . . . . ?
C01M C00K C00Z C017 -1.1(4) . . . . ?
C01O C015 C01E C01A -2.6(4) . . . . ?
C01O C015 C01E B02W 176.8(2) . . . . ?
C01R N00F C00R P00A 173.46(19) . . . . ?
C01R N00F C00R C01N -1.7(4) . . . . ?
C01R C02D C02J C01N -0.5(5) . . . . ?
C01U C029 C02X C02V -1.4(5) . . . . ?
C01U C02C C02F C02V -2.0(5) . . . . ?
C01V C01Y C02K C02P 1.5(5) . . . . ?
C01V C01Y B02W C01E 105.3(3) . . . . ?
C01V C01Y B02W C01U -15.3(4) . . . . ?
C01V C01Y B02W C027 -137.2(3) . . . . ?
C01V C02I C02Y C02P 1.1(5) . . . . ?
C01X C013 C02O C030 -1.4(5) . . . . ?
C01X C02G C02U C030 1.6(6) . . . . ?
C01Y C01V C02I C02Y 0.7(5) . . . . ?
C01Y C02K C02P C02Y 0.1(6) . . . . ?
C020 C02H C02L C025 -0.3(6) . . . . ?
C025 N00G C00T P008 -177.4(2) . . . . ?
C025 N00G C00T C020 0.6(4) . . . . ?
C027 C02E C02Z C035 0.3(6) . . . . ?
C027 C02N C033 C035 -2.9(7) . . . . ?
C029 C01U C02C C02F 1.5(4) . . . . ?
C029 C01U B02W C01E -0.6(4) . . . . ?
C029 C01U B02W C01Y 120.4(3) . . . . ?
C029 C01U B02W C027 -120.0(3) . . . . ?
C02A C016 C02B C02S 6.0(5) . . . . ?
C02B C016 C02A C02T -3.3(5) . . . . ?
C02C C01U C029 C02X 0.2(5) . . . . ?
C02C C01U B02W C01E -177.8(3) . . . . ?
C02C C01U B02W C01Y -56.8(3) . . . . ?
C02C C01U B02W C027 62.7(3) . . . . ?
C02C C02F C02V C02X 0.7(5) . . . . ?
C02E C027 C02N C033 4.1(6) . . . . ?
C02E C027 B02W C01E 38.6(4) . . . . ?
C02E C027 B02W C01U 159.4(3) . . . . ?
C02E C027 B02W C01Y -80.8(3) . . . . ?
C02E C02Z C035 C033 1.1(7) . . . . ?
C02F C02V C02X C029 0.9(5) . . . . ?
C02G C02U C030 C02O -3.7(7) . . . . ?
C02I C01V C01Y C02K -1.9(4) . . . . ?
C02I C01V C01Y B02W -179.3(3) . . . . ?
C02K C01Y B02W C01E -71.9(4) . . . . ?
C02K C01Y B02W C01U 167.5(3) . . . . ?
C02K C01Y B02W C027 45.5(4) . . . . ?
C02K C02P C02Y C02I -1.4(6) . . . . ?
C02N C027 C02E C02Z -2.8(5) . . . . ?
C02N C027 B02W C01E -144.3(3) . . . . ?
C02N C027 B02W C01U -23.5(4) . . . . ?
C02N C027 B02W C01Y 96.3(4) . . . . ?
C02N C033 C035 C02Z 0.1(8) . . . . ?
C02O C013 C01X C02G -0.7(5) . . . . ?
C02Q C036 C037 C038 0.0 . . . . ?
C036 C02Q C01S P00A 174.82(17) . . . . ?
C036 C02Q C01S C031 0.0 . . . . ?
C036 C037 C038 C031 0.0 . . . . ?
C037 C038 C031 C01S 0.0 . . . . ?
C038 C031 C01S P00A -174.88(17) . . . . ?
C038 C031 C01S C02Q 0.0 . . . . ?
C01S P00A C00M C00N -116.7(2) . . . . ?
C01S P00A C00M C01B 64.9(2) . . . . ?
C01S P00A C00R N00F 167.85(18) . . . . ?
C01S P00A C00R C01N -17.3(3) . . . . ?
C01S C02Q C036 C037 0.0 . . . . ?
C02S C02M C02T C02A 2.3(6) . . . . ?
C02T C02M C02S C02B 0.4(6) . . . . ?
B02W C01U C029 C02X -177.2(3) . . . . ?
B02W C01U C02C C02F 178.9(3) . . . . ?
B02W C01Y C02K C02P 179.0(3) . . . . ?
B02W C027 C02E C02Z 174.6(3) . . . . ?
B02W C027 C02N C033 -173.2(4) . . . . ?

loop_
_smtbx_masks_void_nr
_smtbx_masks_void_average_x
_smtbx_masks_void_average_y
_smtbx_masks_void_average_z
_smtbx_masks_void_volume
_smtbx_masks_void_count_electrons
_smtbx_masks_void_content
1 0.046 0.231 0.063 399.9 103.9 ?
2 0.046 0.269 0.563 399.9 103.6 ?
3 -0.046 0.731 0.437 399.9 103.2 ?
4 -0.046 0.769 -0.063 399.9 102.9 ?
